data_4516382
loop_
_publ_author_name
'Li, Xiaoju'
'Sun, Xiaofei'
'Li, Xinxiong'
'Fu, Zhihua'
'Su, Yanqing'
'Xu, Gang'

_publ_section_title
;
 Porous Cadmium(II) Anionic Metal--Organic Frameworks Based on Aromatic
 Tricarboxylate Ligands: Encapsulation of Protonated Flexible
 Bis(2-methylimidazolyl) Ligands and Proton Conductivity
;
_journal_issue 9
_journal_name_full 'Crystal Growth &amp; Design'
_journal_page_first 4543
_journal_paper_doi 10.1021/acs.cgd.5b00799
_journal_volume 15
_journal_year 2015
_chemical_formula_sum 'C15 H20 Cd N2 O10'
_chemical_formula_weight 500.73
_space_group_IT_number 14
_space_group_name_Hall '-P 2ybc'
_space_group_name_H-M_alt 'P 1 21/c 1'
_symmetry_cell_setting monoclinic
_symmetry_space_group_name_H-M 'P 1 21/c 1'
_atom_sites_solution_hydrogens geom
_atom_sites_solution_primary direct
_atom_sites_solution_secondary difmap
_audit_creation_method SHELXL-97
_cell_angle_alpha 90.00
_cell_angle_beta 127.046(19)
_cell_angle_gamma 90.00
_cell_formula_units_Z 4
_cell_length_a 10.240(5)
_cell_length_b 13.772(6)
_cell_length_c 16.700(6)
_cell_measurement_temperature 293(2)
_cell_volume 1879.7(15)
_computing_cell_refinement 'Bruker XSCANS'
_computing_data_collection 'Bruker XSCANS'
_computing_data_reduction 'Bruker SHELXTL'
_computing_molecular_graphics 'Bruker SHELXTL'
_computing_publication_material 'Bruker SHELXTL'
_computing_structure_refinement 'SHELXL-97 (Sheldrick, 1997)'
_computing_structure_solution 'SHELXS-97 (Sheldrick, 1990)'
_diffrn_ambient_temperature 293(2)
_diffrn_measured_fraction_theta_full 0.990
_diffrn_measured_fraction_theta_max 0.990
_diffrn_measurement_device_type 'rigaku MM007 CCD'
_diffrn_measurement_method 'phi and omega scans'
_diffrn_radiation_monochromator graphite
_diffrn_radiation_source 'fine-focus sealed tube'
_diffrn_radiation_type MoK\a
_diffrn_radiation_wavelength 0.71073
_diffrn_reflns_av_R_equivalents 0.1063
_diffrn_reflns_av_sigmaI/netI 0.1074
_diffrn_reflns_limit_h_max 11
_diffrn_reflns_limit_h_min -13
_diffrn_reflns_limit_k_max 17
_diffrn_reflns_limit_k_min -17
_diffrn_reflns_limit_l_max 21
_diffrn_reflns_limit_l_min -17
_diffrn_reflns_number 15611
_diffrn_reflns_theta_full 27.50
_diffrn_reflns_theta_max 27.50
_diffrn_reflns_theta_min 2.48
_exptl_absorpt_coefficient_mu 1.219
_exptl_absorpt_correction_T_max 0.868
_exptl_absorpt_correction_T_min 0.775
_exptl_absorpt_correction_type empirical
_exptl_absorpt_process_details 'SADABS (Sheldrick, 1996)'
_exptl_crystal_colour colorless
_exptl_crystal_density_diffrn 1.769
_exptl_crystal_density_method 'not measured'
_exptl_crystal_description prism
_exptl_crystal_F_000 1008
_exptl_crystal_size_max 0.22
_exptl_crystal_size_mid 0.18
_exptl_crystal_size_min 0.12
_refine_diff_density_max 1.089
_refine_diff_density_min -1.369
_refine_diff_density_rms 0.159
_refine_ls_extinction_method none
_refine_ls_goodness_of_fit_ref 1.237
_refine_ls_hydrogen_treatment mixed
_refine_ls_matrix_type full
_refine_ls_number_parameters 254
_refine_ls_number_reflns 4268
_refine_ls_number_restraints 7
_refine_ls_restrained_S_all 1.252
_refine_ls_R_factor_all 0.1161
_refine_ls_R_factor_gt 0.0980
_refine_ls_shift/su_max 0.000
_refine_ls_shift/su_mean 0.000
_refine_ls_structure_factor_coef Fsqd
_refine_ls_weighting_details 'calc w=1/[\s^2^(Fo^2^)+(0.0157P)^2^+12.1716P] where P=(Fo^2^+2Fc^2^)/3'
_refine_ls_weighting_scheme calc
_refine_ls_wR_factor_gt 0.1612
_refine_ls_wR_factor_ref 0.1692
_reflns_number_gt 3668
_reflns_number_total 4268
_reflns_threshold_expression >2sigma(I)
_cod_data_source_file cg5b00799_si_002.cif
_cod_data_source_block 1
_cod_depositor_comments
;
The following automatic conversions were performed:

data name '__diffrn_radiation_type' was replaced with
'_diffrn_radiation_type'.

Automatic conversion script
Id: cif_correct_tags 6909 2019-04-08 15:41:33Z antanas 

The following automatic conversions were performed:

data item '_symmetry_cell_setting' value 'Monoclinic' was changed to
'monoclinic' in accordance with the
/home/saulius/struct/COD-crude-data/automatic-downloads/DataCite-retrospective/ACS/depositions/lib/dictionaries/cif_core.dic
dictionary named 'cif_core.dic' version 2.4.2 last updated on
2011-04-26.

Automatic conversion script
Id: cif_fix_values 6909 2019-04-08 15:41:33Z antanas 
;
_cod_original_cell_volume 1879.7(14)
_cod_original_sg_symbol_H-M P2(1)/c
_cod_database_code 4516382

loop_
_symmetry_equiv_pos_as_xyz
'x, y, z'
'-x, y+1/2, -z+1/2'
'-x, -y, -z'
'x, -y-1/2, z-1/2'

loop_
_atom_site_label
_atom_site_type_symbol
_atom_site_fract_x
_atom_site_fract_y
_atom_site_fract_z
_atom_site_U_iso_or_equiv
_atom_site_adp_type
_atom_site_occupancy
_atom_site_symmetry_multiplicity
_atom_site_calc_flag
_atom_site_refinement_flags
Cd1 Cd -0.41780(8) -0.57587(4) -0.06186(5) 0.02152(18) Uani 1 1 d .
O1 O -0.3195(8) -0.4542(5) 0.0533(5) 0.0403(18) Uani 1 1 d .
O1W O -0.5597(9) -0.4477(5) -0.1749(5) 0.0417(18) Uani 1 1 d D
H1W1 H -0.4863 -0.4124 -0.1707 0.050 Uiso 1 1 d RD
H1W2 H -0.6230 -0.4209 -0.1802 0.050 Uiso 1 1 d RD
O2 O -0.3334(8) -0.3520(5) 0.1484(5) 0.0374(16) Uani 1 1 d .
O3 O 0.2008(8) -0.4529(4) 0.0773(5) 0.0287(14) Uani 1 1 d .
O4 O 0.3876(8) -0.3431(4) 0.1743(5) 0.0332(15) Uani 1 1 d .
O5 O 0.3660(9) -0.1668(5) 0.4273(5) 0.0406(17) Uani 1 1 d .
O6 O 0.1711(9) -0.2059(6) 0.4408(5) 0.0452(19) Uani 1 1 d .
C1 C -0.2600(10) -0.3904(6) 0.1179(7) 0.0245(18) Uani 1 1 d .
C2 C -0.0872(10) -0.3560(6) 0.1661(6) 0.0222(17) Uani 1 1 d .
C3 C -0.0015(10) -0.3848(6) 0.1305(6) 0.0235(18) Uani 1 1 d .
H3 H -0.0515 -0.4247 0.0744 0.028 Uiso 1 1 calc R
C4 C 0.1582(10) -0.3546(6) 0.1780(6) 0.0216(17) Uani 1 1 d .
C5 C 0.2535(11) -0.3855(6) 0.1402(6) 0.0241(18) Uani 1 1 d .
C6 C 0.2331(11) -0.2961(6) 0.2609(6) 0.0277(19) Uani 1 1 d .
H6 H 0.3391 -0.2741 0.2914 0.033 Uiso 1 1 calc R
C7 C 0.1484(10) -0.2695(6) 0.2999(6) 0.0238(18) Uani 1 1 d .
C8 C 0.2347(11) -0.2097(6) 0.3957(6) 0.027(2) Uani 1 1 d .
C9 C -0.0090(10) -0.2989(6) 0.2534(7) 0.0272(19) Uani 1 1 d .
H9 H -0.0645 -0.2812 0.2793 0.033 Uiso 1 1 calc R
N1 N -0.2250(11) -0.1001(6) 0.0739(6) 0.040(2) Uani 1 1 d .
N2 N -0.0064(11) -0.0891(6) 0.0832(7) 0.048(2) Uani 1 1 d .
H2 H 0.0603 -0.0933 0.0681 0.057 Uiso 1 1 d R
C10 C -0.2388(18) -0.1697(12) -0.0697(10) 0.087(5) Uani 1 1 d .
H10A H -0.2943 -0.1218 -0.1219 0.131 Uiso 1 1 calc R
H10B H -0.3170 -0.2153 -0.0780 0.131 Uiso 1 1 calc R
H10C H -0.1602 -0.2032 -0.0733 0.131 Uiso 1 1 calc R
C11 C -0.1544(15) -0.1217(8) 0.0286(9) 0.051(3) Uani 1 1 d .
C12 C 0.0306(14) -0.0468(8) 0.1685(8) 0.046(3) Uani 1 1 d .
H12 H 0.1299 -0.0194 0.2202 0.055 Uiso 1 1 calc R
C13 C -0.1061(14) -0.0531(8) 0.1628(8) 0.047(3) Uani 1 1 d .
H13 H -0.1187 -0.0299 0.2101 0.057 Uiso 1 1 calc R
C14 C -0.3882(14) -0.1261(7) 0.0411(9) 0.049(3) Uani 1 1 d .
H14A H -0.3863 -0.1358 0.0993 0.059 Uiso 1 1 calc R
H14B H -0.4209 -0.1868 0.0042 0.059 Uiso 1 1 calc R
C15 C -0.5125(15) -0.0478(8) -0.0253(10) 0.060(3) Uani 1 1 d .
H15A H -0.5097 -0.0369 -0.0817 0.072 Uiso 1 1 calc R
H15B H -0.6207 -0.0717 -0.0520 0.072 Uiso 1 1 calc R
O2W O -0.4658(10) -0.1628(5) 0.2277(6) 0.052(2) Uani 1 1 d D
H2W1 H -0.4956 -0.2314 0.2200 0.062 Uiso 1 1 d RD
H2W2 H -0.3892 -0.1597 0.2194 0.062 Uiso 1 1 d RD
O3W O -0.1384(9) -0.1195(5) 0.3528(6) 0.057(2) Uani 1 1 d D
H3W1 H -0.0453 -0.1487 0.3809 0.068 Uiso 1 1 d RD
H3W2 H -0.1209 -0.0596 0.3805 0.068 Uiso 1 1 d RD
O4W O -0.7835(10) -0.1184(6) 0.0437(6) 0.061(2) Uani 1 1 d D
H4W1 H -0.7280 -0.1514 0.1012 0.074 Uiso 1 1 d RD

loop_
_atom_site_aniso_label
_atom_site_aniso_U_11
_atom_site_aniso_U_22
_atom_site_aniso_U_33
_atom_site_aniso_U_23
_atom_site_aniso_U_13
_atom_site_aniso_U_12
Cd1 0.0182(3) 0.0266(3) 0.0223(3) -0.0016(3) 0.0135(2) -0.0012(3)
O1 0.019(3) 0.048(4) 0.042(4) -0.027(3) 0.011(3) -0.019(3)
O1W 0.038(4) 0.043(4) 0.050(4) 0.008(3) 0.030(4) 0.015(3)
O2 0.024(4) 0.050(4) 0.045(4) -0.014(3) 0.024(3) -0.011(3)
O3 0.033(4) 0.030(3) 0.033(3) -0.009(3) 0.026(3) -0.004(3)
O4 0.026(4) 0.039(3) 0.045(4) -0.018(3) 0.027(3) -0.013(3)
O5 0.037(4) 0.047(4) 0.038(4) -0.021(3) 0.022(3) -0.022(3)
O6 0.039(4) 0.072(5) 0.034(4) -0.019(4) 0.026(4) -0.006(4)
C1 0.014(4) 0.024(4) 0.032(5) 0.005(4) 0.012(4) -0.004(3)
C2 0.022(4) 0.020(4) 0.022(4) 0.001(3) 0.012(4) 0.002(3)
C3 0.021(4) 0.030(4) 0.021(4) -0.001(3) 0.013(4) -0.007(3)
C4 0.016(4) 0.028(4) 0.016(4) -0.001(3) 0.007(3) 0.002(3)
C5 0.025(5) 0.028(4) 0.018(4) 0.010(3) 0.012(4) 0.005(4)
C6 0.025(5) 0.026(4) 0.029(5) 0.002(4) 0.015(4) -0.002(3)
C7 0.020(4) 0.032(4) 0.018(4) -0.010(3) 0.011(4) -0.008(3)
C8 0.028(5) 0.020(4) 0.026(4) -0.004(3) 0.012(4) 0.008(3)
C9 0.019(4) 0.031(4) 0.032(5) -0.002(4) 0.016(4) 0.000(4)
N1 0.033(5) 0.038(5) 0.040(5) -0.001(4) 0.018(4) 0.004(4)
N2 0.037(5) 0.052(5) 0.054(6) -0.015(5) 0.028(5) -0.003(4)
C10 0.065(10) 0.114(12) 0.067(9) -0.062(9) 0.032(8) -0.006(9)
C11 0.046(7) 0.043(6) 0.047(7) -0.011(5) 0.020(6) 0.003(5)
C12 0.035(6) 0.049(6) 0.037(6) -0.009(5) 0.013(5) 0.000(5)
C13 0.046(7) 0.051(6) 0.039(6) -0.012(5) 0.022(5) 0.008(5)
C14 0.044(7) 0.036(5) 0.054(7) -0.002(5) 0.022(6) -0.005(5)
C15 0.051(8) 0.050(7) 0.083(10) -0.008(6) 0.043(8) -0.008(6)
O2W 0.051(5) 0.051(4) 0.061(5) -0.008(4) 0.037(4) -0.001(4)
O3W 0.030(4) 0.055(5) 0.070(6) -0.029(4) 0.022(4) -0.001(3)
O4W 0.055(6) 0.074(6) 0.052(5) 0.008(4) 0.031(5) 0.015(4)

loop_
_atom_type_symbol
_atom_type_description
_atom_type_scat_dispersion_real
_atom_type_scat_dispersion_imag
_atom_type_scat_source
C C 0.0033 0.0016 'International Tables Vol C Tables 4.2.6.8 and 6.1.1.4'
H H 0.0000 0.0000 'International Tables Vol C Tables 4.2.6.8 and 6.1.1.4'
Cd Cd -0.8075 1.2024 'International Tables Vol C Tables 4.2.6.8 and 6.1.1.4'
N N 0.0061 0.0033 'International Tables Vol C Tables 4.2.6.8 and 6.1.1.4'
O O 0.0106 0.0060 'International Tables Vol C Tables 4.2.6.8 and 6.1.1.4'

loop_
_geom_angle_atom_site_label_1
_geom_angle_atom_site_label_2
_geom_angle_atom_site_label_3
_geom_angle
_geom_angle_site_symmetry_1
_geom_angle_site_symmetry_3
O2 Cd1 O1 128.1(2) 3_445 .
O2 Cd1 O5 84.0(3) 3_445 2_545
O1 Cd1 O5 81.6(3) . 2_545
O2 Cd1 O1W 84.4(3) 3_445 .
O1 Cd1 O1W 82.6(2) . .
O5 Cd1 O1W 148.2(2) 2_545 .
O2 Cd1 O4 85.5(2) 3_445 3_545
O1 Cd1 O4 144.8(2) . 3_545
O5 Cd1 O4 116.7(2) 2_545 3_545
O1W Cd1 O4 91.7(2) . 3_545
O2 Cd1 O3 139.1(2) 3_445 3_545
O1 Cd1 O3 90.1(2) . 3_545
O5 Cd1 O3 119.9(2) 2_545 3_545
O1W Cd1 O3 87.4(2) . 3_545
O4 Cd1 O3 54.8(2) 3_545 3_545
O2 Cd1 C5 112.9(3) 3_445 3_545
O1 Cd1 C5 117.5(3) . 3_545
O5 Cd1 C5 120.5(2) 2_545 3_545
O1W Cd1 C5 91.3(2) . 3_545
O4 Cd1 C5 27.6(2) 3_545 3_545
O3 Cd1 C5 27.3(2) 3_545 3_545
C1 O1 Cd1 177.2(6) . .
C1 O2 Cd1 106.0(5) . 3_445
C5 O3 Cd1 90.5(5) . 3_545
C5 O4 Cd1 92.9(5) . 3_545
C8 O5 Cd1 102.8(6) . 2
O1 C1 O2 123.8(8) . .
O1 C1 C2 119.6(8) . .
O2 C1 C2 116.6(8) . .
C3 C2 C9 119.6(8) . .
C3 C2 C1 121.5(8) . .
C9 C2 C1 118.8(8) . .
C2 C3 C4 120.3(8) . .
C6 C4 C3 120.3(8) . .
C6 C4 C5 118.7(8) . .
C3 C4 C5 121.0(7) . .
O3 C5 O4 121.3(8) . .
O3 C5 C4 119.9(8) . .
O4 C5 C4 118.7(8) . .
O3 C5 Cd1 62.2(5) . 3_545
O4 C5 Cd1 59.5(4) . 3_545
C4 C5 Cd1 174.3(6) . 3_545
C4 C6 C7 119.6(8) . .
C9 C7 C6 120.3(8) . .
C9 C7 C8 119.9(8) . .
C6 C7 C8 119.8(8) . .
O5 C8 O6 122.5(8) . .
O5 C8 C7 119.6(8) . .
O6 C8 C7 118.0(8) . .
C7 C9 C2 119.8(8) . .
C11 N1 C13 106.2(10) . .
C11 N1 C14 127.7(10) . .
C13 N1 C14 125.9(10) . .
C11 N2 C12 110.8(10) . .
N2 C11 N1 108.8(10) . .
N2 C11 C10 126.5(13) . .
N1 C11 C10 124.6(12) . .
C13 C12 N2 106.0(9) . .
C12 C13 N1 108.1(10) . .
N1 C14 C15 111.5(9) . .
C15 C15 C14 115.3(14) 3_455 .

loop_
_geom_bond_atom_site_label_1
_geom_bond_atom_site_label_2
_geom_bond_distance
_geom_bond_site_symmetry_2
Cd1 O2 2.265(6) 3_445
Cd1 O1 2.278(6) .
Cd1 O5 2.337(7) 2_545
Cd1 O1W 2.342(6) .
Cd1 O4 2.359(6) 3_545
Cd1 O3 2.418(6) 3_545
Cd1 C5 2.734(9) 3_545
O1 C1 1.231(10) .
O2 C1 1.252(11) .
O2 Cd1 2.265(6) 3_445
O3 C5 1.255(10) .
O3 Cd1 2.419(6) 3_545
O4 C5 1.268(10) .
O4 Cd1 2.359(6) 3_545
O5 C8 1.256(11) .
O5 Cd1 2.337(7) 2
O6 C8 1.259(11) .
C1 C2 1.512(11) .
C2 C3 1.382(12) .
C2 C9 1.406(11) .
C3 C4 1.383(11) .
C4 C6 1.369(11) .
C4 C5 1.509(12) .
C5 Cd1 2.734(9) 3_545
C6 C7 1.410(12) .
C7 C9 1.362(12) .
C7 C8 1.522(11) .
N1 C11 1.359(15) .
N1 C13 1.388(13) .
N1 C14 1.455(14) .
N2 C11 1.290(14) .
N2 C12 1.365(13) .
C10 C11 1.472(15) .
C12 C13 1.346(16) .
C14 C15 1.521(16) .
C15 C15 1.50(2) 3_455

loop_
_geom_hbond_atom_site_label_D
_geom_hbond_atom_site_label_H
_geom_hbond_atom_site_label_A
_geom_hbond_distance_DH
_geom_hbond_distance_HA
_geom_hbond_distance_DA
_geom_hbond_angle_DHA
_geom_hbond_site_symmetry_A
O2W H2W2 O3W 0.87 2.23 2.742(11) 117.2 .
O3W H3W1 O6 0.87 1.96 2.829(10) 175.3 .
O4W H4W1 O2W 0.89 2.20 2.890(11) 133.3 .
O1W H1W1 O2W 0.86 2.10 2.788(10) 135.9 4
O1W H1W2 O5 0.70 2.22 2.747(10) 132.5 4_455
N2 H2 O4W 0.86 1.91 2.761(13) 172.6 1_655
O2W H2W1 O4 0.98 1.81 2.758(10) 162.1 1_455
O3W H3W2 O3 0.91 2.01 2.817(9) 147.9 2
